data_4074107
loop_
_publ_author_name
'Khramov, Dimitri M.'
'Lynch, Vincent M.'
'Bielawski, Christopher W.'

_publ_section_title
;
 N-Heterocyclic Carbene&#x2212;Transition Metal Complexes:&#x00A0;
 Spectroscopic and Crystallographic Analyses of \p-Back-bonding
 Interactions
;
_journal_issue 24
_journal_name_full Organometallics
_journal_page_first 6042
_journal_paper_doi 10.1021/om700591z
_journal_volume 26
_journal_year 2007
_chemical_formula_moiety 'C5 H7 N3 O2 1-, C8 H12, Cl 1-, Rh 2+'
_chemical_formula_sum 'C13 H19 Cl N3 O2 Rh'
_chemical_formula_weight 387.67
_chemical_name_systematic
; 
 ? 
;
_space_group_IT_number 14
_symmetry_cell_setting monoclinic
_symmetry_space_group_name_Hall '-P 2ybc'
_symmetry_space_group_name_H-M 'P 1 21/c 1'
_atom_sites_solution_hydrogens geom
_atom_sites_solution_primary direct
_atom_sites_solution_secondary difmap
_audit_creation_method SHELXL-97
_cell_angle_alpha 90.00
_cell_angle_beta 109.016(2)
_cell_angle_gamma 90.00
_cell_formula_units_Z 4
_cell_length_a 14.3364(9)
_cell_length_b 8.0561(5)
_cell_length_c 14.0038(10)
_cell_measurement_reflns_used 3275
_cell_measurement_temperature 233(2)
_cell_measurement_theta_max 27.5
_cell_measurement_theta_min 2
_cell_volume 1529.11(17)
_computing_cell_refinement 'Collect software, Nonius B.V. 1998'
_computing_data_collection 'Collect software, Nonius B.V. 1998'
_computing_data_reduction
;
DENZO and Scalepack (Otwinoski and Minor, 1997)
;
_computing_molecular_graphics 'XP SHELXTL/PC, Siemens Analytical'
_computing_structure_refinement 'XL SHELXTL/PC, Siemens Analytical'
_computing_structure_solution
;

SIR97 - Altomare A., Burla M.C., Camalli M., Cascarano G.L., Giacovazzo C., 
Guagliardi A., Moliterni A.G.G., Polidori G.,Spagna R.
;
_diffrn_ambient_temperature 233(2)
_diffrn_measured_fraction_theta_full 0.981
_diffrn_measured_fraction_theta_max 0.981
_diffrn_radiation_monochromator graphite
_diffrn_radiation_source 'fine-focus sealed tube'
_diffrn_radiation_type MoK\a
_diffrn_radiation_wavelength 0.71073
_diffrn_reflns_av_R_equivalents 0.0200
_diffrn_reflns_av_sigmaI/netI 0.0395
_diffrn_reflns_limit_h_max 18
_diffrn_reflns_limit_h_min -18
_diffrn_reflns_limit_k_max 9
_diffrn_reflns_limit_k_min -10
_diffrn_reflns_limit_l_max 18
_diffrn_reflns_limit_l_min -18
_diffrn_reflns_number 5470
_diffrn_reflns_theta_full 27.49
_diffrn_reflns_theta_max 27.49
_diffrn_reflns_theta_min 2.95
_exptl_absorpt_coefficient_mu 1.296
_exptl_absorpt_correction_T_max 0.91
_exptl_absorpt_correction_T_min 0.82
_exptl_absorpt_correction_type multi-scan
_exptl_absorpt_process_details 'DENZO and Scalepack (Otwinoski and Minor, 1997)'
_exptl_crystal_colour plates
_exptl_crystal_density_diffrn 1.684
_exptl_crystal_density_method 'not measured'
_exptl_crystal_description yellow
_exptl_crystal_F_000 784
_exptl_crystal_size_max 0.25
_exptl_crystal_size_mid 0.09
_exptl_crystal_size_min 0.07
_refine_diff_density_max 0.673
_refine_diff_density_min -0.593
_refine_diff_density_rms 0.076
_refine_ls_extinction_coef 0.0038(6)
_refine_ls_extinction_expression Fc^*^=kFc[1+0.001xFc^2^\l^3^/sin(2\q)]^-1/4^
_refine_ls_extinction_method SHELXL
_refine_ls_goodness_of_fit_ref 1.014
_refine_ls_hydrogen_treatment mixed
_refine_ls_matrix_type full
_refine_ls_number_parameters 198
_refine_ls_number_reflns 3448
_refine_ls_number_restraints 0
_refine_ls_restrained_S_all 1.014
_refine_ls_R_factor_all 0.0458
_refine_ls_R_factor_gt 0.0340
_refine_ls_shift/su_max 0.005
_refine_ls_shift/su_mean 0.000
_refine_ls_structure_factor_coef Fsqd
_refine_ls_weighting_details 'calc w=1/[\s^2^(Fo^2^)+(0.0246P)^2^+2.4866P] where P=(Fo^2^+2Fc^2^)/3'
_refine_ls_weighting_scheme calc
_refine_ls_wR_factor_gt 0.0773
_refine_ls_wR_factor_ref 0.0830
_reflns_number_gt 2875
_reflns_number_total 3448
_reflns_threshold_expression >2sigma(I)
_cod_data_source_file structures.cif
_cod_data_source_block no2-rh
_cod_depositor_comments
;
The following automatic conversions were performed:

'_symmetry_cell_setting' value 'Monoclinic' changed to 'monoclinic'
according to /home/saulius/struct/CIF-dictionaries/cif_core.dic
dictionary named 'cif_core.dic' version 2.4.1 from 2010-06-29.

Automatic conversion script
Id: cif_fix_values 1715 2011-07-08 13:25:40Z adriana 
;
_cod_original_cell_volume 1529.12(17)
_cod_original_sg_symbol_H-M P21/c
_cod_database_code 4074107

loop_
_symmetry_equiv_pos_as_xyz
'x, y, z'
'-x, y+1/2, -z+1/2'
'-x, -y, -z'
'x, -y-1/2, z-1/2'

loop_
_atom_site_label
_atom_site_type_symbol
_atom_site_fract_x
_atom_site_fract_y
_atom_site_fract_z
_atom_site_U_iso_or_equiv
_atom_site_adp_type
_atom_site_occupancy
_atom_site_symmetry_multiplicity
_atom_site_calc_flag
_atom_site_refinement_flags
Rh1 Rh 0.204345(18) 0.59215(3) 0.458110(17) 0.03420(11) Uani 1 1 d .
Cl1 Cl 0.12031(7) 0.37065(12) 0.35308(7) 0.0500(2) Uani 1 1 d .
O1 O 0.4849(3) 0.1030(5) 0.6937(3) 0.0979(13) Uani 1 1 d .
O2 O 0.4076(4) 0.0434(7) 0.7966(3) 0.1321(19) Uani 1 1 d .
N1 N 0.3350(2) 0.3365(4) 0.5963(2) 0.0429(7) Uani 1 1 d .
N2 N 0.2030(2) 0.3757(4) 0.6355(2) 0.0422(7) Uani 1 1 d .
N3 N 0.4160(3) 0.1206(5) 0.7251(3) 0.0784(12) Uani 1 1 d .
C1 C 0.2507(2) 0.4264(4) 0.5705(2) 0.0378(7) Uani 1 1 d .
C2 C 0.3386(3) 0.2339(5) 0.6769(3) 0.0497(9) Uani 1 1 d .
C3 C 0.2568(3) 0.2578(5) 0.7006(3) 0.0542(10) Uani 1 1 d .
H3A H 0.2394 0.2042 0.7520 0.065 Uiso 1 1 calc R
C4 C 0.4044(3) 0.3483(5) 0.5404(3) 0.0532(9) Uani 1 1 d .
H4A H 0.3819 0.4319 0.4881 0.080 Uiso 1 1 calc R
H4B H 0.4087 0.2418 0.5097 0.080 Uiso 1 1 calc R
H4C H 0.4689 0.3789 0.5862 0.080 Uiso 1 1 calc R
C5 C 0.1054(3) 0.4322(5) 0.6306(3) 0.0526(9) Uani 1 1 d .
H5A H 0.0866 0.3798 0.6840 0.079 Uiso 1 1 calc R
H5B H 0.0583 0.4028 0.5656 0.079 Uiso 1 1 calc R
H5C H 0.1062 0.5518 0.6391 0.079 Uiso 1 1 calc R
C1A C 0.1182(3) 0.7790(5) 0.3472(3) 0.0462(8) Uani 1 1 d .
C2A C 0.2049(3) 0.7493(7) 0.3301(3) 0.0617(12) Uani 1 1 d .
C3A C 0.2937(4) 0.8610(10) 0.3632(5) 0.120(3) Uani 1 1 d .
H3AA H 0.3389 0.8261 0.3274 0.144 Uiso 1 1 calc R
H3AB H 0.2719 0.9738 0.3404 0.144 Uiso 1 1 calc R
C4A C 0.3476(5) 0.8684(7) 0.4666(5) 0.0924(18) Uani 1 1 d .
H4AA H 0.3507 0.9849 0.4875 0.111 Uiso 1 1 calc R
H4AB H 0.4153 0.8332 0.4752 0.111 Uiso 1 1 calc R
C5A C 0.3113(3) 0.7681(5) 0.5381(3) 0.0537(10) Uani 1 1 d .
C6A C 0.2235(3) 0.7974(5) 0.5562(3) 0.0547(10) Uani 1 1 d .
C7A C 0.1497(5) 0.9338(8) 0.5092(4) 0.102(2) Uani 1 1 d .
H7AA H 0.1020 0.9382 0.5458 0.123 Uiso 1 1 calc R
H7AB H 0.1854 1.0396 0.5210 0.123 Uiso 1 1 calc R
C8A C 0.0951(4) 0.9226(5) 0.4029(4) 0.0743(14) Uani 1 1 d .
H8AA H 0.1064 1.0249 0.3704 0.089 Uiso 1 1 calc R
H8AB H 0.0247 0.9184 0.3951 0.089 Uiso 1 1 calc R
H1AA H 0.067(3) 0.711(5) 0.316(3) 0.046(10) Uiso 1 1 d .
H6AA H 0.217(3) 0.753(5) 0.613(3) 0.063(13) Uiso 1 1 d .
H5AA H 0.363(3) 0.712(5) 0.597(3) 0.065(12) Uiso 1 1 d .
H2AA H 0.204(3) 0.673(6) 0.278(4) 0.077(15) Uiso 1 1 d .

loop_
_atom_site_aniso_label
_atom_site_aniso_U_11
_atom_site_aniso_U_22
_atom_site_aniso_U_33
_atom_site_aniso_U_23
_atom_site_aniso_U_13
_atom_site_aniso_U_12
Rh1 0.03844(17) 0.03460(16) 0.02990(15) 0.00092(10) 0.01159(11) -0.00125(11)
Cl1 0.0562(5) 0.0453(5) 0.0439(5) -0.0122(4) 0.0102(4) -0.0052(4)
O1 0.067(2) 0.109(3) 0.112(3) 0.031(2) 0.021(2) 0.035(2)
O2 0.141(4) 0.157(4) 0.102(3) 0.089(3) 0.045(3) 0.074(3)
N1 0.0423(16) 0.0443(17) 0.0397(15) 0.0010(13) 0.0103(13) -0.0005(14)
N2 0.0500(17) 0.0432(17) 0.0331(14) 0.0026(12) 0.0132(13) -0.0024(14)
N3 0.073(3) 0.079(3) 0.069(3) 0.022(2) 0.004(2) 0.020(2)
C1 0.0425(18) 0.0366(18) 0.0307(15) -0.0015(13) 0.0070(13) -0.0050(15)
C2 0.051(2) 0.050(2) 0.0404(18) 0.0096(16) 0.0040(16) 0.0049(18)
C3 0.067(3) 0.052(2) 0.0388(18) 0.0122(17) 0.0119(18) -0.001(2)
C4 0.047(2) 0.051(2) 0.062(2) -0.0003(19) 0.0176(19) 0.0029(18)
C5 0.051(2) 0.062(3) 0.050(2) 0.0047(19) 0.0245(18) 0.0015(19)
C1A 0.047(2) 0.041(2) 0.0435(19) 0.0136(16) 0.0048(16) -0.0023(17)
C2A 0.061(3) 0.080(3) 0.044(2) 0.029(2) 0.0176(19) -0.003(2)
C3A 0.073(3) 0.180(7) 0.094(4) 0.069(5) 0.010(3) -0.052(4)
C4A 0.104(4) 0.081(4) 0.104(4) -0.020(3) 0.050(4) -0.057(3)
C5A 0.057(2) 0.045(2) 0.053(2) -0.0095(18) 0.0097(19) -0.0139(19)
C6A 0.078(3) 0.046(2) 0.040(2) -0.0113(17) 0.020(2) 0.000(2)
C7A 0.141(5) 0.090(4) 0.076(3) -0.008(3) 0.034(4) 0.066(4)
C8A 0.079(3) 0.037(2) 0.089(3) -0.005(2) 0.003(3) 0.010(2)

loop_
_atom_type_symbol
_atom_type_description
_atom_type_scat_dispersion_real
_atom_type_scat_dispersion_imag
_atom_type_scat_source
C C 0.0033 0.0016 'International Tables Vol C Tables 4.2.6.8 and 6.1.1.4'
H H 0.0000 0.0000 'International Tables Vol C Tables 4.2.6.8 and 6.1.1.4'
N N 0.0061 0.0033 'International Tables Vol C Tables 4.2.6.8 and 6.1.1.4'
O O 0.0106 0.0060 'International Tables Vol C Tables 4.2.6.8 and 6.1.1.4'
Cl Cl 0.1484 0.1585 'International Tables Vol C Tables 4.2.6.8 and 6.1.1.4'
Rh Rh -1.1178 0.9187 'International Tables Vol C Tables 4.2.6.8 and 6.1.1.4'

loop_
_geom_angle_atom_site_label_1
_geom_angle_atom_site_label_2
_geom_angle_atom_site_label_3
_geom_angle
C1 Rh1 C6A 94.09(15)
C1 Rh1 C5A 91.87(15)
C6A Rh1 C5A 38.16(16)
C1 Rh1 C2A 159.38(16)
C6A Rh1 C2A 92.58(19)
C5A Rh1 C2A 81.46(18)
C1 Rh1 C1A 164.76(15)
C6A Rh1 C1A 81.31(16)
C5A Rh1 C1A 93.32(16)
C2A Rh1 C1A 35.86(15)
C1 Rh1 Cl1 87.56(9)
C6A Rh1 Cl1 157.50(13)
C5A Rh1 Cl1 164.32(12)
C2A Rh1 Cl1 93.66(14)
C1A Rh1 Cl1 91.25(11)
C1 N1 C2 109.2(3)
C1 N1 C4 122.0(3)
C2 N1 C4 128.8(3)
C1 N2 C3 110.9(3)
C1 N2 C5 124.0(3)
C3 N2 C5 125.0(3)
O1 N3 O2 123.3(4)
O1 N3 C2 120.2(4)
O2 N3 C2 116.5(5)
N1 C1 N2 105.1(3)
N1 C1 Rh1 127.2(2)
N2 C1 Rh1 127.7(3)
C3 C2 N1 108.3(3)
C3 C2 N3 126.0(4)
N1 C2 N3 125.7(4)
C2 C3 N2 106.5(3)
C2 C3 H3A 126.7
N2 C3 H3A 126.7
N1 C4 H4A 109.5
N1 C4 H4B 109.5
H4A C4 H4B 109.5
N1 C4 H4C 109.5
H4A C4 H4C 109.5
H4B C4 H4C 109.5
N2 C5 H5A 109.5
N2 C5 H5B 109.5
H5A C5 H5B 109.5
N2 C5 H5C 109.5
H5A C5 H5C 109.5
H5B C5 H5C 109.5
C2A C1A C8A 126.8(4)
C2A C1A Rh1 70.9(2)
C8A C1A Rh1 109.1(3)
C2A C1A H1AA 117(2)
C8A C1A H1AA 116(2)
Rh1 C1A H1AA 96(2)
C1A C2A C3A 124.8(5)
C1A C2A Rh1 73.3(2)
C3A C2A Rh1 108.8(3)
C1A C2A H2AA 117(3)
C3A C2A H2AA 115(3)
Rh1 C2A H2AA 105(3)
C4A C3A C2A 118.0(4)
C4A C3A H3AA 107.8
C2A C3A H3AA 107.8
C4A C3A H3AB 107.8
C2A C3A H3AB 107.8
H3AA C3A H3AB 107.1
C3A C4A C5A 118.1(4)
C3A C4A H4AA 107.8
C5A C4A H4AA 107.8
C3A C4A H4AB 107.8
C5A C4A H4AB 107.8
H4AA C4A H4AB 107.1
C6A C5A C4A 124.3(5)
C6A C5A Rh1 70.5(2)
C4A C5A Rh1 110.7(3)
C6A C5A H5AA 113(2)
C4A C5A H5AA 117(2)
Rh1 C5A H5AA 110(2)
C5A C6A C7A 126.3(5)
C5A C6A Rh1 71.4(2)
C7A C6A Rh1 111.2(3)
C5A C6A H6AA 117(3)
C7A C6A H6AA 114(3)
Rh1 C6A H6AA 103(3)
C8A C7A C6A 118.0(4)
C8A C7A H7AA 107.8
C6A C7A H7AA 107.8
C8A C7A H7AB 107.8
C6A C7A H7AB 107.8
H7AA C7A H7AB 107.1
C7A C8A C1A 116.8(4)
C7A C8A H8AA 108.1
C1A C8A H8AA 108.1
C7A C8A H8AB 108.1
C1A C8A H8AB 108.1
H8AA C8A H8AB 107.3

loop_
_geom_bond_atom_site_label_1
_geom_bond_atom_site_label_2
_geom_bond_distance
Rh1 C1 2.005(3)
Rh1 C6A 2.109(4)
Rh1 C5A 2.121(4)
Rh1 C2A 2.196(4)
Rh1 C1A 2.226(3)
Rh1 Cl1 2.3757(9)
O1 N3 1.213(6)
O2 N3 1.219(5)
N1 C1 1.354(4)
N1 C2 1.387(5)
N1 C4 1.455(5)
N2 C1 1.366(4)
N2 C3 1.367(5)
N2 C5 1.452(5)
N3 C2 1.426(5)
C2 C3 1.334(5)
C3 H3A 0.9400
C4 H4A 0.9700
C4 H4B 0.9700
C4 H4C 0.9700
C5 H5A 0.9700
C5 H5B 0.9700
C5 H5C 0.9700
C1A C2A 1.362(6)
C1A C8A 1.491(6)
C1A H1AA 0.91(4)
C2A C3A 1.504(7)
C2A H2AA 0.95(5)
C3A C4A 1.403(7)
C3A H3AA 0.9800
C3A H3AB 0.9800
C4A C5A 1.506(6)
C4A H4AA 0.9800
C4A H4AB 0.9800
C5A C6A 1.383(6)
C5A H5AA 1.02(4)
C6A C7A 1.518(6)
C6A H6AA 0.90(4)
C7A C8A 1.442(7)
C7A H7AA 0.9800
C7A H7AB 0.9800
C8A H8AA 0.9800
C8A H8AB 0.9800

loop_
_geom_torsion_atom_site_label_1
_geom_torsion_atom_site_label_2
_geom_torsion_atom_site_label_3
_geom_torsion_atom_site_label_4
_geom_torsion
C2 N1 C1 N2 -0.7(4)
C4 N1 C1 N2 176.6(3)
C2 N1 C1 Rh1 -178.8(2)
C4 N1 C1 Rh1 -1.4(5)
C3 N2 C1 N1 0.5(4)
C5 N2 C1 N1 -175.7(3)
C3 N2 C1 Rh1 178.5(3)
C5 N2 C1 Rh1 2.3(5)
C6A Rh1 C1 N1 -111.2(3)
C5A Rh1 C1 N1 -73.1(3)
C2A Rh1 C1 N1 -2.7(6)
C1A Rh1 C1 N1 177.0(4)
Cl1 Rh1 C1 N1 91.2(3)
C6A Rh1 C1 N2 71.1(3)
C5A Rh1 C1 N2 109.3(3)
C2A Rh1 C1 N2 179.7(4)
C1A Rh1 C1 N2 -0.6(7)
Cl1 Rh1 C1 N2 -86.4(3)
C1 N1 C2 C3 0.8(4)
C4 N1 C2 C3 -176.4(4)
C1 N1 C2 N3 179.9(4)
C4 N1 C2 N3 2.8(6)
O1 N3 C2 C3 176.2(5)
O2 N3 C2 C3 -2.8(7)
O1 N3 C2 N1 -2.8(7)
O2 N3 C2 N1 178.2(5)
N1 C2 C3 N2 -0.5(4)
N3 C2 C3 N2 -179.6(4)
C1 N2 C3 C2 0.0(4)
C5 N2 C3 C2 176.1(3)
C1 Rh1 C1A C2A -179.8(5)
C6A Rh1 C1A C2A 106.8(3)
C5A Rh1 C1A C2A 70.5(3)
Cl1 Rh1 C1A C2A -94.5(3)
C1 Rh1 C1A C8A 56.8(7)
C6A Rh1 C1A C8A -16.6(3)
C5A Rh1 C1A C8A -52.9(3)
C2A Rh1 C1A C8A -123.4(5)
Cl1 Rh1 C1A C8A 142.1(3)
C8A C1A C2A C3A -1.6(6)
Rh1 C1A C2A C3A -101.6(4)
C8A C1A C2A Rh1 99.9(4)
C1 Rh1 C2A C1A 179.9(4)
C6A Rh1 C2A C1A -71.3(3)
C5A Rh1 C2A C1A -107.9(3)
Cl1 Rh1 C2A C1A 87.1(3)
C1 Rh1 C2A C3A -58.3(7)
C6A Rh1 C2A C3A 50.5(5)
C5A Rh1 C2A C3A 13.9(4)
C1A Rh1 C2A C3A 121.8(6)
Cl1 Rh1 C2A C3A -151.1(4)
C1A C2A C3A C4A 71.6(8)
Rh1 C2A C3A C4A -10.7(8)
C2A C3A C4A C5A -1.9(10)
C3A C4A C5A C6A -66.0(8)
C3A C4A C5A Rh1 14.0(8)
C1 Rh1 C5A C6A -94.2(3)
C2A Rh1 C5A C6A 105.4(3)
C1A Rh1 C5A C6A 71.4(3)
Cl1 Rh1 C5A C6A 178.1(3)
C1 Rh1 C5A C4A 145.5(4)
C6A Rh1 C5A C4A -120.3(5)
C2A Rh1 C5A C4A -14.9(4)
C1A Rh1 C5A C4A -48.9(4)
Cl1 Rh1 C5A C4A 57.8(7)
C4A C5A C6A C7A -0.7(7)
Rh1 C5A C6A C7A -103.0(4)
C4A C5A C6A Rh1 102.3(4)
C1 Rh1 C6A C5A 87.8(3)
C2A Rh1 C6A C5A -72.7(3)
C1A Rh1 C6A C5A -106.8(3)
Cl1 Rh1 C6A C5A -178.7(2)
C1 Rh1 C6A C7A -149.6(4)
C5A Rh1 C6A C7A 122.6(5)
C2A Rh1 C6A C7A 49.9(4)
C1A Rh1 C6A C7A 15.8(4)
Cl1 Rh1 C6A C7A -56.1(6)
C5A C6A C7A C8A 68.9(8)
Rh1 C6A C7A C8A -13.0(7)
C6A C7A C8A C1A -1.7(9)
C2A C1A C8A C7A -65.4(7)
Rh1 C1A C8A C7A 14.5(6)
